data_1547880
loop_
_publ_author_name
'Babel, Lucille'
'Gu\'en\'ee, Laure'
'Besnard, C\'eline'
'Eliseeva, Svetlana V.'
'Petoud, St\'ephane'
'Piguet, Claude'

_publ_section_title
;
 Cooperative loading of multisite receptors with lanthanide containers: an
 approach for organized luminescent metallopolymers.
;
_journal_issue 2
_journal_name_full 'Chemical science'
_journal_page_first 325
_journal_page_last 335
_journal_paper_doi 10.1039/c7sc03710d
_journal_volume 9
_journal_year 2018
_chemical_formula_moiety 'C36 H17 Eu F24 O9'
_chemical_formula_sum 'C36 H17 Eu F24 O9'
_chemical_formula_weight 1201.45
_space_group_crystal_system monoclinic
_space_group_IT_number 14
_space_group_name_Hall '-P 2ybc'
_space_group_name_H-M_alt 'P 1 21/c 1'
_symmetry_space_group_name_Hall '-P 2ybc'
_symmetry_space_group_name_H-M 'P 1 21/c 1'
_atom_sites_solution_hydrogens geom
_atom_sites_solution_primary direct
_atom_sites_solution_secondary difmap
_audit_creation_method SHELXL-2013
_audit_update_record
;
2017-05-23 deposited with the CCDC.
2017-10-17 downloaded from the CCDC.
;
_cell_angle_alpha 90
_cell_angle_beta 102.2707(17)
_cell_angle_gamma 90
_cell_formula_units_Z 4
_cell_length_a 8.38538(15)
_cell_length_b 27.3868(4)
_cell_length_c 18.8875(3)
_cell_measurement_reflns_used 7287
_cell_measurement_temperature 180(2)
_cell_measurement_theta_max 73.3060
_cell_measurement_theta_min 3.9830
_cell_volume 4238.40(12)
_computing_cell_refinement
;
CrysAlisPro, Agilent Technologies,
Version 1.171.37.35 (release 13-08-2014 CrysAlis171 .NET)
(compiled Aug 13 2014,18:06:01)
;
_computing_data_collection
;
CrysAlisPro, Agilent Technologies,
Version 1.171.37.35 (release 13-08-2014 CrysAlis171 .NET)
(compiled Aug 13 2014,18:06:01)
;
_computing_data_reduction
;
CrysAlisPro, Agilent Technologies,
Version 1.171.37.35 (release 13-08-2014 CrysAlis171 .NET)
(compiled Aug 13 2014,18:06:01)
;
_computing_molecular_graphics 'Ortep 3 (Farrugia, 1997)'
_computing_publication_material ShelX_Acta
_computing_structure_refinement 'SHELXL-2013 (Sheldrick, 2013)'
_computing_structure_solution 'SIR97 (Altomare, 1999)'
_diffrn_ambient_environment N~2~
_diffrn_ambient_temperature 180(2)
_diffrn_detector 'CCD plate'
_diffrn_detector_area_resol_mean 10.4679
_diffrn_detector_type Atlas
_diffrn_measured_fraction_theta_full 0.999
_diffrn_measured_fraction_theta_max 0.972
_diffrn_measurement_device 'four-circle diffractometer'
_diffrn_measurement_device_type 'SuperNova, Dual, Cu at zero, Atlas'
_diffrn_measurement_method '\w scans'
_diffrn_radiation_monochromator mirror
_diffrn_radiation_probe x-ray
_diffrn_radiation_type 'Cu K\a'
_diffrn_radiation_wavelength 1.54184
_diffrn_reflns_av_R_equivalents 0.0461
_diffrn_reflns_av_unetI/netI 0.0631
_diffrn_reflns_Laue_measured_fraction_full 0.999
_diffrn_reflns_Laue_measured_fraction_max 0.972
_diffrn_reflns_limit_h_max 10
_diffrn_reflns_limit_h_min -7
_diffrn_reflns_limit_k_max 33
_diffrn_reflns_limit_k_min -22
_diffrn_reflns_limit_l_max 22
_diffrn_reflns_limit_l_min -23
_diffrn_reflns_number 15468
_diffrn_reflns_point_group_measured_fraction_full 0.999
_diffrn_reflns_point_group_measured_fraction_max 0.972
_diffrn_reflns_theta_full 67.500
_diffrn_reflns_theta_max 73.366
_diffrn_reflns_theta_min 3.227
_diffrn_source 'sealed X-ray tube'
_diffrn_source_type 'SuperNova (Cu) X-ray Source'
_exptl_absorpt_coefficient_mu 12.074
_exptl_absorpt_correction_T_max 0.434
_exptl_absorpt_correction_T_min 0.132
_exptl_absorpt_correction_type analytical
_exptl_absorpt_process_details
;
CrysAlisPro, Agilent Technologies,
Version 1.171.37.35 (release 13-08-2014 CrysAlis171 .NET)
(compiled Aug 13 2014,18:06:01)
Analytical numeric absorption correction using a multifaceted crystal
            model based on expressions derived by R.C. Clark & J.S. Reid.
(Clark, R. C. & Reid, J. S. (1995). Acta Cryst. A51, 887-897)
Empirical absorption correction using spherical harmonics,
 implemented in SCALE3 ABSPACK scaling algorithm.
;
_exptl_crystal_colour colourless
_exptl_crystal_density_diffrn 1.883
_exptl_crystal_description prism
_exptl_crystal_F_000 2336
_exptl_crystal_size_max 0.2511
_exptl_crystal_size_mid 0.1933
_exptl_crystal_size_min 0.1062
_refine_diff_density_max 1.379
_refine_diff_density_min -2.293
_refine_diff_density_rms 0.123
_refine_ls_extinction_method none
_refine_ls_goodness_of_fit_ref 1.022
_refine_ls_hydrogen_treatment constr
_refine_ls_matrix_type full
_refine_ls_number_parameters 633
_refine_ls_number_reflns 8286
_refine_ls_number_restraints 0
_refine_ls_restrained_S_all 1.022
_refine_ls_R_factor_all 0.0700
_refine_ls_R_factor_gt 0.0607
_refine_ls_shift/su_max 0.001
_refine_ls_shift/su_mean 0.000
_refine_ls_structure_factor_coef Fsqd
_refine_ls_weighting_details 'w=1/[\s^2^(Fo^2^)+(0.1120P)^2^] where P=(Fo^2^+2Fc^2^)/3'
_refine_ls_weighting_scheme calc
_refine_ls_wR_factor_gt 0.1574
_refine_ls_wR_factor_ref 0.1688
_reflns_Friedel_coverage 0.000
_reflns_number_gt 6987
_reflns_number_total 8286
_reflns_threshold_expression 'I > 2\s(I)'
_cod_data_source_file c7sc03710d2.cif
_cod_data_source_block compound3
_cod_depositor_comments 'Adding full bibliography for 1547877--1547880.cif.'
_cod_original_cell_volume 4238.38(13)
_cod_database_code 1547880
_shelx_space_group_comment
;
The symmetry employed for this shelxl refinement is uniquely defined
by the following loop, which should always be used as a source of
symmetry information in preference to the above space-group names.
They are only intended as comments.
;
_shelxl_version_number 2013-4

loop_
_space_group_symop_operation_xyz
'x, y, z'
'-x, y+1/2, -z+1/2'
'-x, -y, -z'
'x, -y-1/2, z-1/2'

loop_
_atom_site_label
_atom_site_type_symbol
_atom_site_fract_x
_atom_site_fract_y
_atom_site_fract_z
_atom_site_U_iso_or_equiv
_atom_site_adp_type
_atom_site_occupancy
_atom_site_site_symmetry_order
_atom_site_calc_flag
_atom_site_refinement_flags_posn
_atom_site_refinement_flags_adp
Eu1 Eu 0.33938(3) 0.64729(2) 0.23851(2) 0.02849(12) Uani 1 1 d . .
F1 F 0.6338(6) 0.49702(16) 0.28464(19) 0.0625(11) Uani 1 1 d . .
F2 F 0.8295(7) 0.42143(19) 0.2702(3) 0.0774(14) Uani 1 1 d . .
F3 F 0.8017(6) 0.37671(15) 0.1413(3) 0.0692(12) Uani 1 1 d . .
F4 F 0.5801(7) 0.4088(2) 0.0242(3) 0.0853(16) Uani 1 1 d . .
F5 F 0.3818(5) 0.48285(19) 0.0373(2) 0.0685(12) Uani 1 1 d . .
F6 F -0.1403(6) 0.58079(19) 0.0589(3) 0.0927(19) Uani 1 1 d . .
F7 F -0.0903(5) 0.50404(17) 0.0742(3) 0.0759(15) Uani 1 1 d . .
F8 F -0.1700(6) 0.5451(2) 0.1543(4) 0.0948(19) Uani 1 1 d . .
F9 F 0.4475(8) 0.5044(2) 0.3975(3) 0.101(2) Uani 1 1 d . .
F10 F 0.3837(11) 0.4117(2) 0.4317(4) 0.130(3) Uani 1 1 d . .
F11 F 0.0795(10) 0.38621(18) 0.4462(3) 0.105(2) Uani 1 1 d . .
F12 F -0.1608(7) 0.4538(2) 0.4282(3) 0.0847(16) Uani 1 1 d . .
F13 F -0.1016(6) 0.54594(17) 0.3921(2) 0.0662(11) Uani 1 1 d . .
F14 F 0.2931(9) 0.7260(3) 0.4768(5) 0.154(4) Uani 1 1 d . .
F15 F 0.0756(12) 0.7403(3) 0.4075(4) 0.140(3) Uani 1 1 d . .
F16 F 0.0782(12) 0.6923(2) 0.4898(4) 0.139(4) Uani 1 1 d . .
F17 F 0.5639(7) 0.7680(2) 0.4055(3) 0.0860(17) Uani 1 1 d . .
F18 F 0.7982(9) 0.8307(2) 0.4653(3) 0.104(2) Uani 1 1 d . .
F19 F 0.8815(6) 0.90508(18) 0.3846(4) 0.0893(17) Uani 1 1 d . .
F20 F 0.7273(8) 0.91570(19) 0.2451(3) 0.0934(18) Uani 1 1 d . .
F21 F 0.4906(9) 0.85283(19) 0.1846(3) 0.0899(19) Uani 1 1 d . .
F22 F -0.1236(7) 0.7584(3) 0.1129(3) 0.102(2) Uani 1 1 d . .
F23 F -0.0728(6) 0.81926(17) 0.1828(3) 0.0873(17) Uani 1 1 d . .
F24 F -0.1612(6) 0.7540(2) 0.2191(4) 0.104(2) Uani 1 1 d . .
O1 O 0.4465(4) 0.57171(13) 0.20125(19) 0.0337(7) Uani 1 1 d . .
O2 O 0.1134(5) 0.60244(14) 0.1725(2) 0.0358(8) Uani 1 1 d . .
O3 O 0.2725(6) 0.58267(14) 0.3150(2) 0.0424(9) Uani 1 1 d . .
O4 O 0.2539(6) 0.68023(15) 0.3416(2) 0.0447(9) Uani 1 1 d . .
O5 O 0.4507(5) 0.72760(14) 0.2603(2) 0.0420(9) Uani 1 1 d . .
O6 O 0.1219(5) 0.70581(14) 0.2003(2) 0.0435(9) Uani 1 1 d . .
O7 O 0.5964(5) 0.63697(17) 0.3344(2) 0.0448(9) Uani 1 1 d . .
O8 O 0.6058(5) 0.66015(15) 0.1972(2) 0.0390(8) Uani 1 1 d . .
O9 O 0.3199(5) 0.66365(16) 0.1040(2) 0.0425(9) Uani 1 1 d . .
C1 C 0.6175(8) 0.4759(2) 0.2201(3) 0.0412(12) Uani 1 1 d . .
C2 C 0.7165(9) 0.4375(2) 0.2127(4) 0.0486(14) Uani 1 1 d . .
C3 C 0.7049(8) 0.4146(2) 0.1482(4) 0.0485(14) Uani 1 1 d . .
C4 C 0.5907(9) 0.4302(2) 0.0882(4) 0.0519(15) Uani 1 1 d . .
C5 C 0.4901(7) 0.4684(2) 0.0969(3) 0.0441(13) Uani 1 1 d . .
C6 C 0.4968(6) 0.49281(19) 0.1618(3) 0.0340(10) Uani 1 1 d . .
C7 C 0.3849(7) 0.5338(2) 0.1700(3) 0.0346(11) Uani 1 1 d . .
C8 C 0.2159(7) 0.5263(2) 0.1420(3) 0.0402(12) Uani 1 1 d . .
H8 H 0.1820 0.4956 0.1206 0.048 Uiso 1 1 calc R U
C9 C 0.1004(7) 0.5604(2) 0.1442(3) 0.0372(11) Uani 1 1 d . .
C10 C -0.0762(8) 0.5469(3) 0.1079(4) 0.0553(17) Uani 1 1 d . .
C11 C 0.2948(13) 0.4921(3) 0.4020(4) 0.070(2) Uani 1 1 d . .
C12 C 0.2626(15) 0.4446(3) 0.4210(4) 0.079(3) Uani 1 1 d . .
C13 C 0.1090(15) 0.4319(3) 0.4287(4) 0.074(3) Uani 1 1 d . .
C14 C -0.0116(11) 0.4656(3) 0.4193(4) 0.0617(19) Uani 1 1 d . .
C15 C 0.0195(10) 0.5136(2) 0.4005(3) 0.0513(16) Uani 1 1 d . .
C16 C 0.1762(10) 0.5273(2) 0.3917(3) 0.0505(15) Uani 1 1 d . .
C17 C 0.2086(8) 0.5786(2) 0.3693(3) 0.0403(12) Uani 1 1 d . .
C18 C 0.1708(8) 0.6172(2) 0.4114(3) 0.0447(13) Uani 1 1 d . .
H18 H 0.1257 0.6106 0.4525 0.054 Uiso 1 1 calc R U
C19 C 0.1986(8) 0.6649(2) 0.3935(3) 0.0432(13) Uani 1 1 d . .
C20 C 0.1620(11) 0.7057(3) 0.4443(4) 0.0595(18) Uani 1 1 d . .
C21 C 0.6017(9) 0.8039(2) 0.3643(4) 0.0527(15) Uani 1 1 d . .
C22 C 0.7240(10) 0.8362(3) 0.3966(4) 0.0612(18) Uani 1 1 d . .
C23 C 0.7649(9) 0.8735(3) 0.3543(5) 0.064(2) Uani 1 1 d . .
C24 C 0.6881(11) 0.8791(3) 0.2841(5) 0.066(2) Uani 1 1 d . .
C25 C 0.5635(10) 0.8465(2) 0.2533(4) 0.0540(16) Uani 1 1 d . .
C26 C 0.5209(7) 0.8083(2) 0.2925(4) 0.0430(13) Uani 1 1 d . .
C27 C 0.3962(8) 0.7699(2) 0.2591(3) 0.0403(12) Uani 1 1 d . .
C28 C 0.2338(8) 0.7848(2) 0.2320(4) 0.0479(14) Uani 1 1 d . .
H28 H 0.2076 0.8185 0.2317 0.057 Uiso 1 1 calc R U
C29 C 0.1116(8) 0.7515(2) 0.2057(3) 0.0429(13) Uani 1 1 d . .
C30 C -0.0614(9) 0.7712(3) 0.1800(5) 0.0601(18) Uani 1 1 d . .
C31 C 0.6039(11) 0.6367(4) 0.4104(4) 0.074(2) Uani 1 1 d . .
H31A H 0.6271 0.6697 0.4298 0.111 Uiso 1 1 calc R U
H31B H 0.6907 0.6145 0.4341 0.111 Uiso 1 1 calc R U
H31C H 0.4992 0.6256 0.4197 0.111 Uiso 1 1 calc R U
C32 C 0.7463(9) 0.6547(3) 0.3189(4) 0.0533(16) Uani 1 1 d . .
H32A H 0.8406 0.6403 0.3531 0.064 Uiso 1 1 calc R U
H32B H 0.7522 0.6907 0.3239 0.064 Uiso 1 1 calc R U
C33 C 0.7495(8) 0.6402(2) 0.2427(4) 0.0483(14) Uani 1 1 d . .
H33A H 0.8484 0.6533 0.2288 0.058 Uiso 1 1 calc R U
H33B H 0.7500 0.6042 0.2383 0.058 Uiso 1 1 calc R U
C34 C 0.6043(9) 0.6555(3) 0.1214(4) 0.0501(15) Uani 1 1 d . .
H34A H 0.5953 0.6207 0.1067 0.060 Uiso 1 1 calc R U
H34B H 0.7058 0.6691 0.1105 0.060 Uiso 1 1 calc R U
C35 C 0.4600(8) 0.6834(3) 0.0826(3) 0.0484(14) Uani 1 1 d . .
H35A H 0.4723 0.7184 0.0955 0.058 Uiso 1 1 calc R U
H35B H 0.4488 0.6802 0.0296 0.058 Uiso 1 1 calc R U
C36 C 0.1707(9) 0.6749(3) 0.0540(3) 0.0539(16) Uani 1 1 d . .
H36A H 0.0795 0.6588 0.0695 0.081 Uiso 1 1 calc R U
H36B H 0.1770 0.6634 0.0055 0.081 Uiso 1 1 calc R U
H36C H 0.1534 0.7103 0.0527 0.081 Uiso 1 1 calc R U

loop_
_atom_site_aniso_label
_atom_site_aniso_U_11
_atom_site_aniso_U_22
_atom_site_aniso_U_33
_atom_site_aniso_U_23
_atom_site_aniso_U_13
_atom_site_aniso_U_12
Eu1 0.03689(18) 0.02543(18) 0.02224(17) -0.00208(10) 0.00422(11) 0.00047(10)
F1 0.082(3) 0.072(3) 0.0272(17) -0.0084(17) -0.0032(17) 0.026(2)
F2 0.094(4) 0.077(3) 0.055(3) 0.010(2) 0.001(2) 0.041(3)
F3 0.077(3) 0.046(2) 0.090(3) -0.006(2) 0.029(2) 0.020(2)
F4 0.091(3) 0.093(4) 0.070(3) -0.049(3) 0.012(2) 0.021(3)
F5 0.065(2) 0.095(3) 0.037(2) -0.026(2) -0.0086(17) 0.017(2)
F6 0.065(3) 0.068(3) 0.118(4) 0.017(3) -0.042(3) -0.007(2)
F7 0.044(2) 0.058(2) 0.115(4) -0.037(3) -0.009(2) -0.0005(18)
F8 0.058(3) 0.093(4) 0.145(5) -0.041(4) 0.048(3) -0.026(3)
F9 0.115(5) 0.096(4) 0.110(4) 0.055(4) 0.062(4) 0.052(4)
F10 0.217(8) 0.084(4) 0.113(5) 0.054(4) 0.090(5) 0.085(5)
F11 0.210(8) 0.048(2) 0.057(3) 0.018(2) 0.030(4) -0.013(4)
F12 0.112(4) 0.082(3) 0.054(3) 0.015(2) 0.003(2) -0.041(3)
F13 0.065(3) 0.064(3) 0.067(3) 0.009(2) 0.008(2) -0.008(2)
F14 0.111(5) 0.176(8) 0.180(8) -0.149(7) 0.044(5) -0.045(5)
F15 0.236(10) 0.089(4) 0.101(5) -0.021(4) 0.048(5) 0.079(6)
F16 0.236(9) 0.079(4) 0.152(6) -0.050(4) 0.152(7) -0.041(5)
F17 0.112(4) 0.078(3) 0.058(3) 0.013(2) -0.007(3) -0.037(3)
F18 0.114(5) 0.097(4) 0.081(4) -0.004(3) -0.022(3) -0.035(4)
F19 0.068(3) 0.055(3) 0.141(5) -0.031(3) 0.012(3) -0.019(2)
F20 0.113(4) 0.057(3) 0.116(4) 0.007(3) 0.035(4) -0.037(3)
F21 0.124(5) 0.076(3) 0.065(3) 0.019(2) 0.009(3) -0.038(3)
F22 0.084(4) 0.115(5) 0.087(4) -0.026(3) -0.027(3) 0.034(3)
F23 0.066(3) 0.042(2) 0.144(5) 0.005(3) 0.000(3) 0.015(2)
F24 0.063(3) 0.088(4) 0.172(6) 0.040(4) 0.047(4) 0.024(3)
O1 0.0375(18) 0.0328(18) 0.0291(18) -0.0057(14) 0.0032(14) -0.0014(14)
O2 0.0392(19) 0.0326(18) 0.0351(19) -0.0010(15) 0.0069(14) 0.0010(15)
O3 0.067(3) 0.0319(19) 0.0287(19) 0.0005(15) 0.0105(17) 0.0062(18)
O4 0.065(3) 0.036(2) 0.037(2) -0.0055(16) 0.0191(18) 0.0000(19)
O5 0.044(2) 0.0284(18) 0.051(2) -0.0061(16) 0.0055(17) -0.0019(16)
O6 0.054(2) 0.0318(19) 0.042(2) -0.0034(16) 0.0044(17) 0.0063(17)
O7 0.045(2) 0.050(2) 0.035(2) -0.0029(18) -0.0022(16) -0.0003(18)
O8 0.042(2) 0.0369(19) 0.039(2) -0.0039(16) 0.0109(16) 0.0039(16)
O9 0.051(2) 0.047(2) 0.031(2) 0.0097(17) 0.0109(16) 0.0010(18)
C1 0.055(3) 0.039(3) 0.029(3) 0.001(2) 0.010(2) 0.005(2)
C2 0.061(4) 0.040(3) 0.044(3) 0.010(3) 0.009(3) 0.009(3)
C3 0.053(3) 0.033(3) 0.063(4) -0.007(3) 0.021(3) 0.007(2)
C4 0.062(4) 0.045(3) 0.050(4) -0.021(3) 0.015(3) -0.003(3)
C5 0.044(3) 0.049(3) 0.038(3) -0.011(3) 0.004(2) -0.002(2)
C6 0.039(2) 0.030(2) 0.033(3) -0.004(2) 0.007(2) -0.005(2)
C7 0.040(3) 0.036(3) 0.027(2) -0.003(2) 0.008(2) -0.004(2)
C8 0.040(3) 0.033(3) 0.046(3) -0.011(2) 0.006(2) -0.004(2)
C9 0.041(3) 0.033(3) 0.037(3) 0.001(2) 0.007(2) -0.003(2)
C10 0.041(3) 0.046(3) 0.074(5) -0.012(3) 0.002(3) -0.004(3)
C11 0.108(7) 0.061(4) 0.049(4) 0.017(3) 0.039(4) 0.024(4)
C12 0.143(9) 0.059(5) 0.039(4) 0.019(3) 0.032(5) 0.038(5)
C13 0.147(9) 0.044(4) 0.032(3) 0.010(3) 0.018(4) -0.005(5)
C14 0.097(6) 0.055(4) 0.031(3) 0.002(3) 0.009(3) -0.016(4)
C15 0.083(5) 0.043(3) 0.027(3) 0.001(2) 0.010(3) -0.011(3)
C16 0.082(5) 0.046(3) 0.024(3) 0.003(2) 0.012(3) 0.003(3)
C17 0.054(3) 0.042(3) 0.024(2) 0.000(2) 0.007(2) -0.004(2)
C18 0.055(3) 0.051(3) 0.030(3) -0.002(2) 0.013(2) -0.004(3)
C19 0.054(3) 0.045(3) 0.032(3) -0.008(2) 0.012(2) -0.004(3)
C20 0.085(5) 0.047(4) 0.053(4) -0.013(3) 0.030(4) -0.008(4)
C21 0.064(4) 0.042(3) 0.051(4) -0.003(3) 0.011(3) -0.013(3)
C22 0.061(4) 0.056(4) 0.062(5) -0.006(3) 0.002(3) -0.010(3)
C23 0.052(4) 0.040(3) 0.100(6) -0.023(4) 0.017(4) -0.006(3)
C24 0.068(5) 0.043(4) 0.094(6) -0.010(4) 0.035(4) -0.013(3)
C25 0.068(4) 0.034(3) 0.061(4) 0.000(3) 0.016(3) -0.006(3)
C26 0.046(3) 0.029(3) 0.056(4) -0.006(2) 0.015(3) 0.003(2)
C27 0.051(3) 0.032(3) 0.041(3) -0.005(2) 0.014(2) -0.006(2)
C28 0.052(3) 0.032(3) 0.059(4) -0.002(3) 0.008(3) 0.003(2)
C29 0.052(3) 0.043(3) 0.033(3) -0.001(2) 0.007(2) 0.009(3)
C30 0.056(4) 0.041(3) 0.080(5) -0.002(3) 0.007(4) 0.014(3)
C31 0.065(5) 0.113(7) 0.039(4) 0.005(4) -0.002(3) 0.000(5)
C32 0.048(3) 0.050(3) 0.058(4) -0.002(3) 0.001(3) -0.006(3)
C33 0.038(3) 0.050(3) 0.056(4) -0.001(3) 0.008(3) 0.004(2)
C34 0.058(4) 0.052(3) 0.043(3) -0.006(3) 0.019(3) -0.004(3)
C35 0.058(4) 0.055(4) 0.036(3) 0.000(3) 0.021(3) -0.006(3)
C36 0.057(4) 0.067(4) 0.034(3) 0.009(3) -0.002(3) 0.002(3)

loop_
_atom_type_symbol
_atom_type_description
_atom_type_scat_dispersion_real
_atom_type_scat_dispersion_imag
_atom_type_scat_source
C C 0.0181 0.0091 'International Tables Vol C Tables 4.2.6.8 and 6.1.1.4'
H H 0.0000 0.0000 'International Tables Vol C Tables 4.2.6.8 and 6.1.1.4'
O O 0.0492 0.0322 'International Tables Vol C Tables 4.2.6.8 and 6.1.1.4'
F F 0.0727 0.0534 'International Tables Vol C Tables 4.2.6.8 and 6.1.1.4'
Eu Eu -8.9294 11.1857 'International Tables Vol C Tables 4.2.6.8 and 6.1.1.4'

loop_
_geom_angle_atom_site_label_1
_geom_angle_atom_site_label_2
_geom_angle_atom_site_label_3
_geom_angle
O2 Eu1 O4 106.20(15)
O2 Eu1 O5 143.54(13)
O4 Eu1 O5 71.71(15)
O2 Eu1 O1 73.10(12)
O4 Eu1 O1 138.94(13)
O5 Eu1 O1 132.96(13)
O2 Eu1 O6 73.70(13)
O4 Eu1 O6 69.85(15)
O5 Eu1 O6 71.58(14)
O1 Eu1 O6 141.50(13)
O2 Eu1 O3 71.10(14)
O4 Eu1 O3 69.06(13)
O5 Eu1 O3 134.45(14)
O1 Eu1 O3 72.32(13)
O6 Eu1 O3 113.95(15)
O2 Eu1 O7 141.64(14)
O4 Eu1 O7 79.38(15)
O5 Eu1 O7 74.71(14)
O1 Eu1 O7 78.42(13)
O6 Eu1 O7 139.84(14)
O3 Eu1 O7 76.16(15)
O2 Eu1 O8 124.39(13)
O4 Eu1 O8 129.27(15)
O5 Eu1 O8 65.73(14)
O1 Eu1 O8 67.94(13)
O6 Eu1 O8 118.18(14)
O3 Eu1 O8 127.86(14)
O7 Eu1 O8 64.08(14)
O2 Eu1 O9 72.12(14)
O4 Eu1 O9 141.10(14)
O5 Eu1 O9 87.11(14)
O1 Eu1 O9 79.03(13)
O6 Eu1 O9 72.65(14)
O3 Eu1 O9 138.42(13)
O7 Eu1 O9 126.84(15)
O8 Eu1 O9 62.88(14)
C7 O1 Eu1 134.9(3)
C9 O2 Eu1 132.8(4)
C17 O3 Eu1 137.9(4)
C19 O4 Eu1 137.8(4)
C27 O5 Eu1 136.5(4)
C29 O6 Eu1 133.9(4)
C31 O7 C32 110.7(6)
C31 O7 Eu1 125.0(5)
C32 O7 Eu1 118.0(4)
C33 O8 C34 113.2(5)
C33 O8 Eu1 116.4(4)
C34 O8 Eu1 118.2(4)
C35 O9 C36 112.8(5)
C35 O9 Eu1 117.8(4)
C36 O9 Eu1 123.9(4)
F1 C1 C2 118.8(6)
F1 C1 C6 119.4(5)
C2 C1 C6 121.8(5)
F2 C2 C3 118.3(6)
F2 C2 C1 120.5(6)
C3 C2 C1 121.2(6)
F3 C3 C2 121.0(6)
F3 C3 C4 119.1(6)
C2 C3 C4 119.9(6)
F4 C4 C5 121.3(7)
F4 C4 C3 120.6(6)
C5 C4 C3 118.1(6)
F5 C5 C4 116.5(5)
F5 C5 C6 119.3(6)
C4 C5 C6 124.2(6)
C5 C6 C1 114.8(5)
C5 C6 C7 123.1(5)
C1 C6 C7 122.1(5)
O1 C7 C8 125.1(5)
O1 C7 C6 117.9(5)
C8 C7 C6 117.0(5)
C9 C8 C7 123.8(5)
C9 C8 H8 118.1
C7 C8 H8 118.1
O2 C9 C8 130.1(5)
O2 C9 C10 113.2(5)
C8 C9 C10 116.7(5)
F8 C10 F7 106.6(6)
F8 C10 F6 106.3(7)
F7 C10 F6 107.4(6)
F8 C10 C9 111.9(6)
F7 C10 C9 113.9(6)
F6 C10 C9 110.4(6)
F9 C11 C16 119.1(7)
F9 C11 C12 119.4(8)
C16 C11 C12 121.4(9)
F10 C12 C13 120.8(9)
F10 C12 C11 119.0(10)
C13 C12 C11 120.2(9)
F11 C13 C14 120.1(10)
F11 C13 C12 119.5(10)
C14 C13 C12 120.4(7)
F12 C14 C13 120.7(7)
F12 C14 C15 119.3(8)
C13 C14 C15 120.0(8)
F13 C15 C14 118.4(7)
F13 C15 C16 121.1(6)
C14 C15 C16 120.5(8)
C11 C16 C15 117.6(7)
C11 C16 C17 121.8(7)
C15 C16 C17 120.5(6)
O3 C17 C18 125.8(6)
O3 C17 C16 116.3(5)
C18 C17 C16 117.9(5)
C19 C18 C17 120.3(5)
C19 C18 H18 119.9
C17 C18 H18 119.9
O4 C19 C18 128.6(6)
O4 C19 C20 113.6(6)
C18 C19 C20 117.8(5)
F14 C20 F16 110.2(8)
F14 C20 F15 105.6(9)
F16 C20 F15 104.2(9)
F14 C20 C19 110.6(7)
F16 C20 C19 114.8(6)
F15 C20 C19 110.8(6)
F17 C21 C26 120.5(6)
F17 C21 C22 117.3(7)
C26 C21 C22 122.2(6)
F18 C22 C23 121.9(7)
F18 C22 C21 120.3(7)
C23 C22 C21 117.8(7)
F19 C23 C24 119.9(8)
F19 C23 C22 118.5(8)
C24 C23 C22 121.6(7)
F20 C24 C23 120.5(7)
F20 C24 C25 120.1(9)
C23 C24 C25 119.4(7)
F21 C25 C26 120.7(7)
F21 C25 C24 118.1(7)
C26 C25 C24 121.2(8)
C25 C26 C21 117.8(6)
C25 C26 C27 122.5(6)
C21 C26 C27 119.6(5)
O5 C27 C28 126.7(6)
O5 C27 C26 114.8(5)
C28 C27 C26 118.5(5)
C29 C28 C27 121.7(6)
C29 C28 H28 119.1
C27 C28 H28 119.1
O6 C29 C28 128.7(6)
O6 C29 C30 113.7(6)
C28 C29 C30 117.5(6)
F22 C30 F24 106.0(8)
F22 C30 F23 106.8(7)
F24 C30 F23 105.9(7)
F22 C30 C29 111.6(6)
F24 C30 C29 111.7(6)
F23 C30 C29 114.3(6)
O7 C31 H31A 109.5
O7 C31 H31B 109.5
H31A C31 H31B 109.5
O7 C31 H31C 109.5
H31A C31 H31C 109.5
H31B C31 H31C 109.5
O7 C32 C33 107.5(5)
O7 C32 H32A 110.2
C33 C32 H32A 110.2
O7 C32 H32B 110.2
C33 C32 H32B 110.2
H32A C32 H32B 108.5
O8 C33 C32 107.0(5)
O8 C33 H33A 110.3
C32 C33 H33A 110.3
O8 C33 H33B 110.3
C32 C33 H33B 110.3
H33A C33 H33B 108.6
O8 C34 C35 106.3(5)
O8 C34 H34A 110.5
C35 C34 H34A 110.5
O8 C34 H34B 110.5
C35 C34 H34B 110.5
H34A C34 H34B 108.7
O9 C35 C34 107.4(5)
O9 C35 H35A 110.2
C34 C35 H35A 110.2
O9 C35 H35B 110.2
C34 C35 H35B 110.2
H35A C35 H35B 108.5
O9 C36 H36A 109.5
O9 C36 H36B 109.5
H36A C36 H36B 109.5
O9 C36 H36C 109.5
H36A C36 H36C 109.5
H36B C36 H36C 109.5

loop_
_geom_bond_atom_site_label_1
_geom_bond_atom_site_label_2
_geom_bond_distance
Eu1 O2 2.377(4)
Eu1 O4 2.390(4)
Eu1 O5 2.391(4)
Eu1 O1 2.420(4)
Eu1 O6 2.420(4)
Eu1 O3 2.425(4)
Eu1 O7 2.519(4)
Eu1 O8 2.543(4)
Eu1 O9 2.550(4)
F1 C1 1.331(7)
F2 C2 1.354(8)
F3 C3 1.341(7)
F4 C4 1.328(7)
F5 C5 1.346(7)
F6 C10 1.340(9)
F7 C10 1.328(8)
F8 C10 1.298(9)
F9 C11 1.344(12)
F10 C12 1.340(10)
F11 C13 1.331(9)
F12 C14 1.336(10)
F13 C15 1.330(9)
F14 C20 1.268(10)
F15 C20 1.299(11)
F16 C20 1.274(9)
F17 C21 1.333(8)
F18 C22 1.323(9)
F19 C23 1.339(8)
F20 C24 1.326(10)
F21 C25 1.323(10)
F22 C30 1.312(9)
F23 C30 1.320(8)
F24 C30 1.316(10)
O1 C7 1.251(6)
O2 C9 1.265(7)
O3 C17 1.259(7)
O4 C19 1.244(7)
O5 C27 1.245(7)
O6 C29 1.260(7)
O7 C31 1.424(9)
O7 C32 1.434(9)
O8 C33 1.432(7)
O8 C34 1.433(8)
O9 C35 1.427(7)
O9 C36 1.433(7)
C1 C2 1.364(9)
C1 C6 1.406(8)
C2 C3 1.356(9)
C3 C4 1.386(10)
C4 C5 1.376(9)
C5 C6 1.388(8)
C6 C7 1.491(7)
C7 C8 1.418(7)
C8 C9 1.351(8)
C8 H8 0.9500
C9 C10 1.539(8)
C11 C16 1.370(11)
C11 C12 1.390(12)
C12 C13 1.371(15)
C13 C14 1.353(13)
C14 C15 1.401(10)
C15 C16 1.409(11)
C16 C17 1.509(9)
C17 C18 1.398(9)
C18 C19 1.382(9)
C18 H18 0.9500
C19 C20 1.546(9)
C21 C26 1.387(9)
C21 C22 1.393(10)
C22 C23 1.384(12)
C23 C24 1.354(13)
C24 C25 1.403(11)
C25 C26 1.371(9)
C26 C27 1.522(8)
C27 C28 1.409(9)
C28 C29 1.381(9)
C28 H28 0.9500
C29 C30 1.527(9)
C31 H31A 0.9800
C31 H31B 0.9800
C31 H31C 0.9800
C32 C33 1.498(10)
C32 H32A 0.9900
C32 H32B 0.9900
C33 H33A 0.9900
C33 H33B 0.9900
C34 C35 1.485(10)
C34 H34A 0.9900
C34 H34B 0.9900
C35 H35A 0.9900
C35 H35B 0.9900
C36 H36A 0.9800
C36 H36B 0.9800
C36 H36C 0.9800
